data_7221647
loop_
_publ_author_name
'Nishio, Masaki'
'Motokawa, Natsuko'
'Miyasaka, Hitoshi'

_publ_section_title
;
 Crystal-to-crystal transformation of fishnet-like layered compounds: a
 self-locking structure with position-variable intercalated molecules
;
_journal_issue 40
_journal_name_full CrystEngComm
_journal_page_first 7618
_journal_paper_doi 10.1039/C5CE01260K
_journal_volume 17
_journal_year 2015
_chemical_formula_moiety 'C56 H24 F24 N4 O16 Rh4'
_chemical_formula_sum 'C56 H24 F24 N4 O16 Rh4'
_chemical_formula_weight 1876.41
_space_group_crystal_system triclinic
_space_group_IT_number 2
_space_group_name_Hall '-P 1'
_space_group_name_H-M_alt 'P -1'
_symmetry_space_group_name_Hall '-P 1'
_symmetry_space_group_name_H-M 'P -1'
_atom_sites_solution_hydrogens geom
_atom_sites_solution_primary direct
_atom_sites_solution_secondary difmap
_audit_update_record
;
2015-06-26 deposited with the CCDC.
2015-07-24 downloaded from the CCDC.
;
_cell_angle_alpha 74.962(8)
_cell_angle_beta 87.263(9)
_cell_angle_gamma 79.420(8)
_cell_formula_units_Z 1
_cell_length_a 10.1283(14)
_cell_length_b 13.8996(13)
_cell_length_c 14.2922(18)
_cell_measurement_reflns_used 8102
_cell_measurement_temperature 123
_cell_measurement_theta_max 27.54
_cell_measurement_theta_min 3.06
_cell_volume 1910.1(4)
_computing_cell_refinement CrystalClear
_computing_data_collection 'CrystalClear (Rigaku/MSC Inc., 2006)'
_computing_data_reduction CrystalClear
_computing_molecular_graphics 'CrystalStructure 4.1'
_computing_publication_material 'CrystalStructure 4.1 (Rigaku, 2014)'
_computing_structure_refinement 'SHELXL2013 (Sheldrick, 2008)'
_computing_structure_solution SIR97
_diffrn_ambient_temperature 123
_diffrn_detector_area_resol_mean 7.314
_diffrn_measured_fraction_theta_full 0.990
_diffrn_measured_fraction_theta_max 0.966
_diffrn_measurement_device_type 'Rigaku Mercury70'
_diffrn_measurement_method \w
_diffrn_radiation_type 'Mo K\a'
_diffrn_radiation_wavelength 0.71070
_diffrn_reflns_av_R_equivalents 0.0496
_diffrn_reflns_laue_measured_fraction_full 0.990
_diffrn_reflns_laue_measured_fraction_max 0.966
_diffrn_reflns_limit_h_max 11
_diffrn_reflns_limit_h_min -13
_diffrn_reflns_limit_k_max 18
_diffrn_reflns_limit_k_min -14
_diffrn_reflns_limit_l_max 18
_diffrn_reflns_limit_l_min -18
_diffrn_reflns_number 20757
_diffrn_reflns_point_group_measured_fraction_full 0.990
_diffrn_reflns_point_group_measured_fraction_max 0.966
_diffrn_reflns_theta_full 25.241
_diffrn_reflns_theta_max 27.539
_diffrn_reflns_theta_min 3.060
_diffrn_standards_number 0
_exptl_absorpt_coefficient_mu 0.964
_exptl_absorpt_correction_type none
_exptl_crystal_colour purple
_exptl_crystal_density_diffrn 1.631
_exptl_crystal_density_method 'not measured'
_exptl_crystal_description needle
_exptl_crystal_F_000 912.00
_exptl_crystal_size_max 0.253
_exptl_crystal_size_mid 0.018
_exptl_crystal_size_min 0.009
_refine_diff_density_max 0.72
_refine_diff_density_min -1.05
_refine_ls_extinction_method none
_refine_ls_goodness_of_fit_ref 1.058
_refine_ls_hydrogen_treatment constr
_refine_ls_number_parameters 469
_refine_ls_number_reflns 8510
_refine_ls_number_restraints 0
_refine_ls_R_factor_all 0.0657
_refine_ls_R_factor_gt 0.0533
_refine_ls_shift/su_max 0.001
_refine_ls_structure_factor_coef Fsqd
_refine_ls_weighting_details 'w = 1/[\s^2^(Fo^2^)+(0.1061P)^2^+0.0000P] where P=(Fo^2^+2Fc^2^)/3'
_refine_ls_weighting_scheme calc
_refine_ls_wR_factor_gt 0.1741
_refine_ls_wR_factor_ref 0.1900
_reflns_number_gt 6138
_reflns_number_total 8510
_reflns_threshold_expression F^2^>2.0\s(F^2^)
_cod_data_source_file c5ce01260k2.cif
_cod_data_source_block Rh-TCNQ_anthracene_TCE
_cod_depositor_comments 'Adding full bibliography for 7221646--7221649.cif.'
_cod_database_code 7221647
_shelxl_res_file
;
TITL Rh-TCNQ anthracene TCE
CELL  0.71070 10.12830 13.89960 14.29220 74.96240 87.26330 79.41970
ZERR  1 0.00140 0.00130 0.00180 0.00780 0.00900 0.00790
LATT 1
SFAC C F N O RH H
UNIT 56 24 4 16 4 24
L.S. 20
FMAP 2
PLAN -25
WPDB -2
HTAB
BOND $H
CONF
LIST 4
TEMP -150.0
ACTA
SIZE 0.253 0.018 0.009
ABIN
WGHT    0.106100
FVAR       3.91736
RH1   5    0.513262    0.047065    0.557828    11.00000    0.03516    0.02673 =
         0.01752   -0.00948    0.00058   -0.00785
RH2   5    0.509477    0.444955    0.946370    11.00000    0.03608    0.01934 =
         0.02098   -0.00868    0.00087   -0.00500
F1    2    0.099435    0.248086    0.456557    11.00000    0.06043    0.07851 =
         0.20329   -0.07364   -0.03402    0.02538
F2    2    0.078849    0.173883    0.354414    11.00000    0.05361    0.13750 =
         0.07679   -0.03451   -0.02494    0.02630
F3    2    0.034688    0.110692    0.498204    11.00000    0.05604    0.11579 =
         0.15769    0.04224    0.03997    0.00121
F4    2    0.186058   -0.144768    0.706826    11.00000    0.04006    0.11011 =
         0.06137    0.02136    0.00460   -0.01917
F5    2    0.357879   -0.209976    0.792808    11.00000    0.04888    0.08062 =
         0.03280    0.02161   -0.00047   -0.01830
F6    2    0.307402   -0.277190    0.687549    11.00000    0.20694    0.07099 =
         0.07123   -0.02241    0.05987   -0.09399
F7    2    0.030253    0.602609    0.973885    11.00000    0.03808    0.09860 =
         0.07977    0.01559    0.00792   -0.01102
F8    2    0.095786    0.721708    0.875296    11.00000    0.04225    0.05990 =
         0.12127    0.03251   -0.00262    0.00281
F9    2    0.082512    0.593007    0.831335    11.00000    0.05874    0.23329 =
         0.15228   -0.14253   -0.05814    0.05751
F10   2    0.637328    0.711996    0.705835    11.00000    0.07488    0.04474 =
         0.02374   -0.00521    0.00466   -0.02307
F11   2    0.654186    0.794625    0.809310    11.00000    0.07867    0.02967 =
         0.04397   -0.01096    0.01818   -0.02426
F12   2    0.805408    0.668295    0.799620    11.00000    0.03687    0.06580 =
         0.08556    0.00954    0.00508   -0.00669
O1    4    0.324624    0.126831    0.521236    11.00000    0.03391    0.03648 =
         0.02856   -0.01278    0.00014   -0.00243
O2    4    0.301546    0.040461    0.411796    11.00000    0.03314    0.04631 =
         0.02620   -0.01162   -0.00329   -0.00302
O3    4    0.427448   -0.056596    0.657781    11.00000    0.04393    0.02895 =
         0.01521   -0.00241    0.00395   -0.01198
O4    4    0.402677   -0.144919    0.549697    11.00000    0.04170    0.02356 =
         0.02423   -0.00329    0.00019   -0.01165
O5    4    0.320767    0.511541    0.899181    11.00000    0.03032    0.03710 =
         0.02946   -0.00815   -0.00411   -0.00322
O6    4    0.302946    0.616237    0.998653    11.00000    0.03480    0.02843 =
         0.03219   -0.00666   -0.00177   -0.00039
O7    4    0.589362    0.551575    0.845562    11.00000    0.04326    0.02256 =
         0.02477   -0.00934    0.00267   -0.00879
O8    4    0.572279    0.654796    0.947119    11.00000    0.03682    0.01552 =
         0.02552   -0.00439   -0.00149   -0.00416
N1    3    0.532552    0.126274    0.668861    11.00000    0.04405    0.03622 =
         0.01961   -0.01115   -0.00056   -0.01823
N2    3    0.521014    0.336607    0.857305    11.00000    0.05910    0.02246 =
         0.02941   -0.01290    0.01498   -0.01247
C1    1    0.263919    0.102666    0.460405    11.00000    0.04191    0.02837 =
         0.02963   -0.00212    0.00356   -0.01082
C2    1    0.117382    0.160054    0.442654    11.00000    0.04444    0.04318 =
         0.04221   -0.00786    0.00083   -0.00343
C3    1    0.389379   -0.125557    0.630971    11.00000    0.03648    0.02880 =
         0.02344   -0.00398    0.00026    0.00027
C4    1    0.309808   -0.193933    0.706207    11.00000    0.06006    0.02772 =
         0.03738    0.00106    0.00236   -0.01685
C5    1    0.261929    0.580334    0.934935    11.00000    0.03328    0.02946 =
         0.03583   -0.00232    0.00374   -0.00095
C6    1    0.115696    0.624483    0.902028    11.00000    0.03408    0.05168 =
         0.05707   -0.01553   -0.00026   -0.00779
C7    1    0.603241    0.630666    0.869809    11.00000    0.03150    0.02386 =
         0.02442   -0.00489   -0.00373    0.00116
C8    1    0.675287    0.703183    0.795260    11.00000    0.04837    0.02102 =
         0.02846   -0.00186    0.00190   -0.00739
C9    1    0.527338    0.142631    0.741773    11.00000    0.02992    0.02045 =
         0.02918   -0.00594   -0.00368   -0.00419
C10   1    0.518431    0.158649    0.837198    11.00000    0.03473    0.02610 =
         0.02319   -0.01425    0.00058   -0.00318
C11   1    0.521760    0.258968    0.846286    11.00000    0.03462    0.03419 =
         0.02214   -0.01106    0.00318   -0.00528
C12   1    0.508261    0.079379    0.917608    11.00000    0.02701    0.03281 =
         0.02488   -0.01698   -0.00103   -0.00075
C13   1    0.498293    0.095502    1.014363    11.00000    0.03288    0.02789 =
         0.02890   -0.01823    0.00039   -0.00224
AFIX  43
H13   6    0.496616    0.161480    1.022326    11.00000   -1.20000
AFIX   0
C14   1    0.491484    0.019141    1.091923    11.00000    0.03191    0.02642 =
         0.02744   -0.01372   -0.00273   -0.00380
AFIX  43
H14   6    0.486381    0.031124    1.154593    11.00000   -1.20000
AFIX   0
C15   1    0.192881    0.270651    0.779177    11.00000    0.03772    0.10633 =
         0.08231   -0.00710   -0.00512    0.00439
AFIX  43
H15   6    0.199221    0.336939    0.741677    11.00000   -1.20000
AFIX   0
C16   1    0.178083    0.254457    0.878399    11.00000    0.03815    0.07975 =
         0.11268   -0.03827   -0.01145    0.01312
AFIX  43
H16   6    0.173839    0.308392    0.908489    11.00000   -1.20000
AFIX   0
C17   1    0.169327    0.154445    0.934584    11.00000    0.02560    0.07899 =
         0.06175   -0.03071   -0.00779    0.00942
C18   1    0.153603    0.131019    1.035239    11.00000    0.02824    0.09962 =
         0.07823   -0.05884   -0.00890    0.00584
AFIX  43
H18   6    0.142574    0.183272    1.068085    11.00000   -1.20000
AFIX   0
C19   1    0.154068    0.030432    1.087934    11.00000    0.02854    0.07019 =
         0.07833   -0.02197   -0.01120   -0.00784
C20   1    0.142889    0.008308    1.189916    11.00000    0.04935    0.17629 =
         0.07164   -0.03331   -0.00622   -0.02824
AFIX  43
H20   6    0.135683    0.061055    1.221878    11.00000   -1.20000
AFIX   0
C21   1    0.142452   -0.085446    1.240714    11.00000    0.07914    0.13746 =
         0.09971   -0.03236   -0.00813   -0.02285
AFIX  43
H21   6    0.136850   -0.101651    1.309409    11.00000   -1.20000
AFIX   0
C22   1    0.150313   -0.158930    1.191604    11.00000    0.03343    0.13535 =
         0.15142    0.01790   -0.01122   -0.01308
AFIX  43
H22   6    0.148070   -0.225598    1.229942    11.00000   -1.20000
AFIX   0
C23   1    0.161590   -0.146537    1.088454    11.00000    0.03869    0.05570 =
         0.12408   -0.01612   -0.00232   -0.00793
AFIX  43
H23   6    0.167174   -0.201103    1.059045    11.00000   -1.20000
AFIX   0
C24   1    0.163547   -0.048049    1.036157    11.00000    0.02670    0.10097 =
         0.08030   -0.03837   -0.00705    0.00090
C25   1    0.171725   -0.022742    0.937488    11.00000    0.02431    0.06773 =
         0.09752   -0.04703   -0.00268   -0.00336
AFIX  43
H25   6    0.173508   -0.073958    0.904261    11.00000   -1.20000
AFIX   0
C26   1    0.177424    0.073352    0.884941    11.00000    0.02433    0.07239 =
         0.06402   -0.03098   -0.00458    0.00125
C27   1    0.193912    0.102943    0.783113    11.00000    0.03008    0.13426 =
         0.07672   -0.06855   -0.00173    0.00415
AFIX  43
H27   6    0.202016    0.052141    0.748692    11.00000   -1.20000
AFIX   0
C28   1    0.198756    0.196298    0.732956    11.00000    0.04233    0.12204 =
         0.09038   -0.04582    0.00630   -0.00264
AFIX  43
H28   6    0.206369    0.211456    0.664381    11.00000   -1.20000
AFIX   0
HKLF 4
 
REM  Rh-TCNQ anthracene TCE
REM R1 =  0.0533 for    6138 Fo > 4sig(Fo)  and  0.0657 for all    8510 data
REM    469 parameters refined using      0 restraints
 
END  
     
WGHT      0.1061      0.0000 

REM No hydrogen bonds found for HTAB generation

REM Highest difference peak  0.719,  deepest hole -1.049,  1-sigma level  0.146
Q1    1   0.4456  0.0609  0.4828  11.00000  0.05    0.72
Q2    1   0.0980  0.6601  0.8329  11.00000  0.05    0.71
Q3    1   0.5127  0.1980  0.7059  11.00000  0.05    0.69
Q4    1   0.5666  0.4184  1.0174  11.00000  0.05    0.68
Q5    1   0.1760 -0.1370  0.7278  11.00000  0.05    0.68
Q6    1   0.1051  0.2288  0.3935  11.00000  0.05    0.67
Q7    1   0.4447  0.4623  0.8695  11.00000  0.05    0.67
Q8    1   0.5035  0.1606  0.6651  11.00000  0.05    0.62
Q9    1   0.5168  0.2826  0.8099  11.00000  0.05    0.61
Q10   1   0.4766  0.0987  0.5960  11.00000  0.05    0.59
Q11   1   0.3756 -0.2760  0.7390  11.00000  0.05    0.59
Q12   1   0.6775 -0.0638  0.6661  11.00000  0.05    0.58
Q13   1   0.5593  0.3296  0.9540  11.00000  0.05    0.58
Q14   1   0.5497  0.0736  0.4722  11.00000  0.05    0.58
Q15   1   0.0497  0.1051  0.4128  11.00000  0.05    0.57
Q16   1   0.4444  0.3946  0.9196  11.00000  0.05    0.57
Q17   1   0.3226 -0.1593  0.6914  11.00000  0.05    0.57
Q18   1   0.5185 -0.0570  0.4501  11.00000  0.05    0.56
Q19   1   0.4527  0.1444  0.5492  11.00000  0.05    0.55
Q20   1   0.5712  0.2079  0.8931  11.00000  0.05    0.55
Q21   1   0.4806  0.3431  0.8298  11.00000  0.05    0.54
Q22   1   0.6698  0.2648  0.8755  11.00000  0.05    0.53
Q23   1   0.4573  0.4276  1.0315  11.00000  0.05    0.53
Q24   1   0.5538  0.0360  0.6426  11.00000  0.05    0.52
Q25   1   0.6545 -0.0054  0.5801  11.00000  0.05    0.52
;
_platon_squeeze_void_probe_radius 1.20

loop_
_symmetry_equiv_pos_site_id
_space_group_symop_operation_xyz
1 +X,+Y,+Z
2 -X,-Y,-Z

loop_
_atom_site_label
_atom_site_type_symbol
_atom_site_fract_x
_atom_site_fract_y
_atom_site_fract_z
_atom_site_U_iso_or_equiv
_atom_site_adp_type
_atom_site_occupancy
_atom_site_site_symmetry_multiplicity
_atom_site_calc_flag
_atom_site_refinement_flags
Rh1 Rh 0.51326(4) 0.04707(3) 0.55783(3) 0.02546(15) Uani 1 2 d .
Rh2 Rh 0.50948(4) 0.44496(3) 0.94637(3) 0.02482(15) Uani 1 2 d .
F1 F 0.0994(5) 0.2481(4) 0.4566(5) 0.111(2) Uani 1 2 d .
F2 F 0.0789(5) 0.1739(5) 0.3544(4) 0.0928(17) Uani 1 2 d .
F3 F 0.0347(5) 0.1107(5) 0.4982(5) 0.128(3) Uani 1 2 d .
F4 F 0.1861(4) -0.1448(4) 0.7068(3) 0.0781(14) Uani 1 2 d .
F5 F 0.3579(4) -0.2100(3) 0.7928(3) 0.0600(11) Uani 1 2 d .
F6 F 0.3074(7) -0.2772(4) 0.6875(4) 0.109(2) Uani 1 2 d .
F7 F 0.0302(4) 0.6026(4) 0.9739(4) 0.0798(14) Uani 1 2 d .
F8 F 0.0958(4) 0.7217(3) 0.8753(4) 0.0864(17) Uani 1 2 d .
F9 F 0.0825(5) 0.5930(6) 0.8313(5) 0.139(3) Uani 1 2 d .
F10 F 0.6373(4) 0.7120(3) 0.7058(2) 0.0470(9) Uani 1 2 d .
F11 F 0.6542(4) 0.7946(3) 0.8093(3) 0.0492(9) Uani 1 2 d .
F12 F 0.8054(4) 0.6683(3) 0.7996(3) 0.0687(12) Uani 1 2 d .
O1 O 0.3246(4) 0.1268(3) 0.5212(3) 0.0326(8) Uani 1 2 d .
O2 O 0.3015(4) 0.0405(3) 0.4118(3) 0.0352(8) Uani 1 2 d .
O3 O 0.4275(4) -0.0566(3) 0.6578(2) 0.0294(8) Uani 1 2 d .
O4 O 0.4027(4) -0.1449(3) 0.5497(3) 0.0296(8) Uani 1 2 d .
O5 O 0.3208(4) 0.5115(3) 0.8992(3) 0.0326(8) Uani 1 2 d .
O6 O 0.3030(4) 0.6162(3) 0.9987(3) 0.0326(8) Uani 1 2 d .
O7 O 0.5894(4) 0.5516(3) 0.8456(3) 0.0293(8) Uani 1 2 d .
O8 O 0.5723(4) 0.6548(2) 0.9471(3) 0.0261(7) Uani 1 2 d .
N1 N 0.5325(5) 0.1263(3) 0.6689(3) 0.0311(9) Uani 1 2 d .
N2 N 0.5210(5) 0.3366(3) 0.8573(3) 0.0356(10) Uani 1 2 d .
C1 C 0.2639(6) 0.1027(4) 0.4604(4) 0.0338(11) Uani 1 2 d .
C2 C 0.1174(6) 0.1601(5) 0.4426(5) 0.0444(14) Uani 1 2 d .
C3 C 0.3894(5) -0.1256(4) 0.6310(4) 0.0309(11) Uani 1 2 d .
C4 C 0.3098(7) -0.1939(4) 0.7062(4) 0.0424(14) Uani 1 2 d .
C5 C 0.2619(5) 0.5803(4) 0.9349(4) 0.0347(11) Uani 1 2 d .
C6 C 0.1157(6) 0.6245(5) 0.9020(5) 0.0473(15) Uani 1 2 d .
C7 C 0.6032(5) 0.6307(4) 0.8698(4) 0.0275(10) Uani 1 2 d .
C8 C 0.6753(6) 0.7032(4) 0.7953(4) 0.0334(11) Uani 1 2 d .
C9 C 0.5273(5) 0.1426(3) 0.7418(4) 0.0265(10) Uani 1 2 d .
C10 C 0.5184(5) 0.1587(3) 0.8372(3) 0.0268(10) Uani 1 2 d .
C11 C 0.5218(5) 0.2590(4) 0.8463(4) 0.0298(10) Uani 1 2 d .
C12 C 0.5083(5) 0.0794(4) 0.9176(3) 0.0270(10) Uani 1 2 d .
C13 C 0.4983(5) 0.0955(4) 1.0144(4) 0.0282(10) Uani 1 2 d .
C14 C 0.4915(5) 0.0191(3) 1.0919(4) 0.0274(10) Uani 1 2 d .
C15 C 0.1929(7) 0.2707(8) 0.7792(7) 0.081(3) Uani 1 2 d .
C16 C 0.1781(7) 0.2545(7) 0.8784(8) 0.077(2) Uani 1 2 d .
C17 C 0.1693(6) 0.1544(6) 0.9346(5) 0.0552(17) Uani 1 2 d .
C18 C 0.1536(6) 0.1310(6) 1.0352(6) 0.064(2) Uani 1 2 d .
C19 C 0.1541(6) 0.0304(6) 1.0879(6) 0.0582(18) Uani 1 2 d .
C20 C 0.1429(9) 0.0083(11) 1.1899(7) 0.097(3) Uani 1 2 d .
C21 C 0.1424(11) -0.0854(11) 1.2407(10) 0.104(3) Uani 1 2 d .
C22 C 0.1503(8) -0.1589(10) 1.1916(11) 0.117(4) Uani 1 2 d .
C23 C 0.1616(7) -0.1465(6) 1.0884(8) 0.074(2) Uani 1 2 d .
C24 C 0.1636(6) -0.0481(7) 1.0362(6) 0.068(2) Uani 1 2 d .
C25 C 0.1717(6) -0.0227(6) 0.9375(6) 0.0588(19) Uani 1 2 d .
C26 C 0.1774(6) 0.0733(6) 0.8849(5) 0.0522(16) Uani 1 2 d .
C27 C 0.1939(7) 0.1029(8) 0.7831(7) 0.075(3) Uani 1 2 d .
C28 C 0.1988(8) 0.1963(9) 0.7330(8) 0.083(3) Uani 1 2 d .
H13 H 0.49662 0.16148 1.02233 0.0339 Uiso 1 2 calc R
H14 H 0.48638 0.03112 1.15459 0.0329 Uiso 1 2 calc R
H15 H 0.19922 0.33694 0.74168 0.0969 Uiso 1 2 calc R
H16 H 0.17384 0.30839 0.90849 0.0924 Uiso 1 2 calc R
H18 H 0.14257 0.18327 1.06809 0.0766 Uiso 1 2 calc R
H20 H 0.13568 0.06106 1.22188 0.1170 Uiso 1 2 calc R
H21 H 0.13685 -0.10165 1.30941 0.1251 Uiso 1 2 calc R
H22 H 0.14807 -0.2256 1.22994 0.1402 Uiso 1 2 calc R
H23 H 0.16717 -0.2011 1.05904 0.0889 Uiso 1 2 calc R
H25 H 0.17351 -0.07396 0.90426 0.0706 Uiso 1 2 calc R
H27 H 0.20202 0.05214 0.74869 0.0899 Uiso 1 2 calc R
H28 H 0.20637 0.21146 0.66438 0.0998 Uiso 1 2 calc R

loop_
_atom_site_aniso_label
_atom_site_aniso_U_11
_atom_site_aniso_U_22
_atom_site_aniso_U_33
_atom_site_aniso_U_12
_atom_site_aniso_U_13
_atom_site_aniso_U_23
Rh1 0.0352(3) 0.0267(2) 0.0175(2) -0.00785(16) 0.00058(16) -0.00948(16)
Rh2 0.0361(3) 0.0193(2) 0.0210(2) -0.00500(16) 0.00087(16) -0.00868(16)
F1 0.060(3) 0.079(3) 0.203(7) 0.025(2) -0.034(3) -0.074(4)
F2 0.054(3) 0.138(5) 0.077(3) 0.026(3) -0.025(2) -0.035(3)
F3 0.056(3) 0.116(4) 0.158(6) 0.001(3) 0.040(3) 0.042(4)
F4 0.040(2) 0.110(4) 0.061(3) -0.019(2) 0.0046(19) 0.021(2)
F5 0.049(2) 0.081(3) 0.033(2) -0.0183(19) -0.0005(16) 0.0216(18)
F6 0.207(7) 0.071(3) 0.071(3) -0.094(4) 0.060(4) -0.022(3)
F7 0.038(2) 0.099(3) 0.080(3) -0.011(2) 0.008(2) 0.016(3)
F8 0.042(2) 0.060(3) 0.121(4) 0.0028(19) -0.003(2) 0.033(3)
F9 0.059(3) 0.233(7) 0.152(6) 0.058(4) -0.058(3) -0.143(6)
F10 0.075(2) 0.045(2) 0.0237(17) -0.0231(17) 0.0047(16) -0.0052(14)
F11 0.079(3) 0.0297(17) 0.044(2) -0.0243(16) 0.0182(18) -0.0110(14)
F12 0.037(2) 0.066(3) 0.086(3) -0.0067(17) 0.005(2) 0.010(2)
O1 0.0339(19) 0.036(2) 0.0286(19) -0.0024(15) 0.0001(15) -0.0128(15)
O2 0.0331(19) 0.046(2) 0.0262(19) -0.0030(16) -0.0033(15) -0.0116(17)
O3 0.044(2) 0.0290(19) 0.0152(16) -0.0120(15) 0.0040(14) -0.0024(14)
O4 0.042(2) 0.0236(17) 0.0242(18) -0.0117(14) 0.0002(15) -0.0033(14)
O5 0.0303(19) 0.037(2) 0.0295(19) -0.0032(15) -0.0041(15) -0.0081(16)
O6 0.035(2) 0.0284(18) 0.032(2) -0.0004(14) -0.0018(15) -0.0067(15)
O7 0.043(2) 0.0226(17) 0.0248(18) -0.0088(14) 0.0027(15) -0.0093(14)
O8 0.0368(19) 0.0155(16) 0.0255(18) -0.0042(13) -0.0015(14) -0.0044(13)
N1 0.044(3) 0.036(2) 0.020(2) -0.0182(19) -0.0006(17) -0.0112(17)
N2 0.059(3) 0.022(2) 0.029(2) -0.0125(19) 0.015(2) -0.0129(18)
C1 0.042(3) 0.028(3) 0.030(3) -0.011(2) 0.004(2) -0.002(2)
C2 0.044(3) 0.043(3) 0.042(3) -0.003(3) 0.001(3) -0.008(3)
C3 0.036(3) 0.029(3) 0.023(3) 0.000(2) 0.000(2) -0.004(2)
C4 0.060(4) 0.028(3) 0.037(3) -0.017(3) 0.002(3) 0.001(2)
C5 0.033(3) 0.029(3) 0.036(3) -0.001(2) 0.004(2) -0.002(2)
C6 0.034(3) 0.052(4) 0.057(4) -0.008(3) -0.000(3) -0.016(3)
C7 0.032(3) 0.024(2) 0.024(2) 0.0012(18) -0.0037(19) -0.0049(19)
C8 0.048(3) 0.021(2) 0.028(3) -0.007(2) 0.002(2) -0.002(2)
C9 0.030(3) 0.020(2) 0.029(3) -0.0042(18) -0.0037(19) -0.0059(19)
C10 0.035(3) 0.026(2) 0.023(2) -0.0032(19) 0.0006(19) -0.0143(19)
C11 0.035(3) 0.034(3) 0.022(2) -0.005(2) 0.0032(19) -0.011(2)
C12 0.027(2) 0.033(3) 0.025(2) -0.0008(18) -0.0010(18) -0.017(2)
C13 0.033(3) 0.028(2) 0.029(3) -0.0022(19) 0.000(2) -0.018(2)
C14 0.032(3) 0.026(2) 0.027(2) -0.0038(19) -0.0027(19) -0.0137(19)
C15 0.038(4) 0.106(7) 0.082(6) 0.004(4) -0.005(4) -0.007(5)
C16 0.038(4) 0.080(6) 0.113(8) 0.013(3) -0.011(4) -0.038(5)
C17 0.026(3) 0.079(5) 0.062(4) 0.009(3) -0.008(3) -0.031(4)
C18 0.028(3) 0.100(6) 0.078(5) 0.006(3) -0.009(3) -0.059(5)
C19 0.029(3) 0.070(5) 0.078(5) -0.008(3) -0.011(3) -0.022(4)
C20 0.049(5) 0.176(12) 0.072(6) -0.028(6) -0.006(4) -0.033(7)
C21 0.079(7) 0.137(11) 0.100(9) -0.023(7) -0.008(6) -0.032(8)
C22 0.033(4) 0.135(10) 0.151(12) -0.013(5) -0.011(6) 0.018(9)
C23 0.039(4) 0.056(5) 0.124(8) -0.008(3) -0.002(4) -0.016(5)
C24 0.027(3) 0.101(6) 0.080(6) 0.001(3) -0.007(3) -0.038(5)
C25 0.024(3) 0.068(5) 0.098(6) -0.003(3) -0.003(3) -0.047(4)
C26 0.024(3) 0.072(5) 0.064(4) 0.001(3) -0.005(3) -0.031(4)
C27 0.030(4) 0.134(8) 0.077(6) 0.004(4) -0.002(3) -0.069(6)
C28 0.042(4) 0.122(8) 0.090(7) -0.003(5) 0.006(4) -0.046(7)

loop_
_atom_type_symbol
_atom_type_description
_atom_type_scat_dispersion_real
_atom_type_scat_dispersion_imag
_atom_type_scat_source
C C 0.0033 0.0016
;
International Tables for Crystallography
(Vol. C, Tables 4.2.6.8 and 6.1.1.4)
;
F F 0.0171 0.0103
;
International Tables for Crystallography
(Vol. C, Tables 4.2.6.8 and 6.1.1.4)
;
N N 0.0061 0.0033
;
International Tables for Crystallography
(Vol. C, Tables 4.2.6.8 and 6.1.1.4)
;
O O 0.0106 0.0060
;
International Tables for Crystallography
(Vol. C, Tables 4.2.6.8 and 6.1.1.4)
;
Rh Rh -1.1178 0.9187
;
International Tables for Crystallography
(Vol. C, Tables 4.2.6.8 and 6.1.1.4)
;
H H 0.0000 0.0000
;
International Tables for Crystallography
(Vol. C, Table 6.1.1.4)
;

loop_
_geom_angle_atom_site_label_1
_geom_angle_atom_site_label_2
_geom_angle_atom_site_label_3
_geom_angle
_geom_angle_publ_flag
_geom_angle_site_symmetry_1
_geom_angle_site_symmetry_3
Rh1 Rh1 O1 87.78(12) yes 2_656 .
Rh1 Rh1 O2 87.66(13) yes 2_656 2_656
Rh1 Rh1 O3 87.42(11) yes 2_656 .
Rh1 Rh1 O4 88.23(12) yes 2_656 2_656
Rh1 Rh1 N1 176.83(11) yes 2_656 .
O1 Rh1 O2 175.35(18) yes . 2_656
O1 Rh1 O3 88.04(14) yes . .
O1 Rh1 O4 91.74(14) yes . 2_656
O1 Rh1 N1 92.20(16) yes . .
O2 Rh1 O3 90.86(14) yes 2_656 .
O2 Rh1 O4 89.01(14) yes 2_656 2_656
O2 Rh1 N1 92.31(17) yes 2_656 .
O3 Rh1 O4 175.65(16) yes . 2_656
O3 Rh1 N1 89.41(16) yes . .
O4 Rh1 N1 94.93(16) yes 2_656 .
Rh2 Rh2 O5 88.29(12) yes 2_667 .
Rh2 Rh2 O6 87.58(12) yes 2_667 2_667
Rh2 Rh2 O7 88.03(12) yes 2_667 .
Rh2 Rh2 O8 88.06(11) yes 2_667 2_667
Rh2 Rh2 N2 175.81(11) yes 2_667 .
O5 Rh2 O6 175.83(17) yes . 2_667
O5 Rh2 O7 91.19(14) yes . .
O5 Rh2 O8 88.41(14) yes . 2_667
O5 Rh2 N2 91.80(17) yes . .
O6 Rh2 O7 89.25(14) yes 2_667 .
O6 Rh2 O8 90.88(14) yes 2_667 2_667
O6 Rh2 N2 92.28(17) yes 2_667 .
O7 Rh2 O8 176.09(16) yes . 2_667
O7 Rh2 N2 96.15(16) yes . .
O8 Rh2 N2 87.75(16) yes 2_667 .
Rh1 O1 C1 116.9(3) yes . .
Rh1 O2 C1 117.0(4) yes 2_656 .
Rh1 O3 C3 118.2(3) yes . .
Rh1 O4 C3 117.1(4) yes 2_656 .
Rh2 O5 C5 117.7(4) yes . .
Rh2 O6 C5 117.5(3) yes 2_667 .
Rh2 O7 C7 117.0(3) yes . .
Rh2 O8 C7 117.6(3) yes 2_667 .
Rh1 N1 C9 159.1(4) yes . .
Rh2 N2 C11 153.5(4) yes . .
O1 C1 O2 130.4(5) yes . .
O1 C1 C2 114.0(5) yes . .
O2 C1 C2 115.6(5) yes . .
F1 C2 F2 104.9(6) yes . .
F1 C2 F3 107.5(6) yes . .
F1 C2 C1 113.5(6) yes . .
F2 C2 F3 107.0(6) yes . .
F2 C2 C1 112.4(5) yes . .
F3 C2 C1 111.2(5) yes . .
O3 C3 O4 128.8(5) yes . .
O3 C3 C4 115.9(5) yes . .
O4 C3 C4 115.2(5) yes . .
F4 C4 F5 106.8(5) yes . .
F4 C4 F6 108.8(6) yes . .
F4 C4 C3 107.6(4) yes . .
F5 C4 F6 109.6(5) yes . .
F5 C4 C3 110.7(5) yes . .
F6 C4 C3 113.1(5) yes . .
O5 C5 O6 129.0(5) yes . .
O5 C5 C6 116.1(6) yes . .
O6 C5 C6 114.7(5) yes . .
F7 C6 F8 104.9(6) yes . .
F7 C6 F9 108.5(6) yes . .
F7 C6 C5 111.5(5) yes . .
F8 C6 F9 107.7(6) yes . .
F8 C6 C5 111.4(6) yes . .
F9 C6 C5 112.6(6) yes . .
O7 C7 O8 129.3(4) yes . .
O7 C7 C8 114.7(4) yes . .
O8 C7 C8 115.9(5) yes . .
F10 C8 F11 107.4(4) yes . .
F10 C8 F12 106.7(5) yes . .
F10 C8 C7 112.1(5) yes . .
F11 C8 F12 108.6(5) yes . .
F11 C8 C7 112.3(5) yes . .
F12 C8 C7 109.5(4) yes . .
N1 C9 C10 177.0(5) yes . .
C9 C10 C11 117.9(4) yes . .
C9 C10 C12 120.6(5) yes . .
C11 C10 C12 121.6(5) yes . .
N2 C11 C10 176.8(5) yes . .
C10 C12 C13 120.7(5) yes . .
C10 C12 C14 121.1(5) yes . 2_657
C13 C12 C14 118.2(4) yes . 2_657
C12 C13 C14 120.9(5) yes . .
C12 C14 C13 120.9(5) yes 2_657 .
C16 C15 C28 123.0(9) yes . .
C15 C16 C17 118.3(10) yes . .
C16 C17 C18 122.3(9) yes . .
C16 C17 C26 118.9(7) yes . .
C18 C17 C26 118.8(7) yes . .
C17 C18 C19 120.2(8) yes . .
C18 C19 C20 119.0(10) yes . .
C18 C19 C24 119.3(7) yes . .
C20 C19 C24 121.6(9) yes . .
C19 C20 C21 120.0(13) yes . .
C20 C21 C22 118.1(13) yes . .
C21 C22 C23 127.4(11) yes . .
C22 C23 C24 113.9(10) yes . .
C19 C24 C23 118.9(8) yes . .
C19 C24 C25 119.5(7) yes . .
C23 C24 C25 121.5(10) yes . .
C24 C25 C26 122.3(9) yes . .
C17 C26 C25 119.7(7) yes . .
C17 C26 C27 115.4(7) yes . .
C25 C26 C27 124.9(9) yes . .
C26 C27 C28 124.3(11) yes . .
C15 C28 C27 120.0(10) yes . .
C12 C13 H13 119.555 no . .
C14 C13 H13 119.545 no . .
C12 C14 H14 119.548 no 2_657 .
C13 C14 H14 119.553 no . .
C16 C15 H15 118.498 no . .
C28 C15 H15 118.501 no . .
C15 C16 H16 120.856 no . .
C17 C16 H16 120.858 no . .
C17 C18 H18 119.913 no . .
C19 C18 H18 119.907 no . .
C19 C20 H20 119.984 no . .
C21 C20 H20 119.992 no . .
C20 C21 H21 120.939 no . .
C22 C21 H21 120.957 no . .
C21 C22 H22 116.308 no . .
C23 C22 H22 116.310 no . .
C22 C23 H23 123.053 no . .
C24 C23 H23 123.052 no . .
C24 C25 H25 118.835 no . .
C26 C25 H25 118.834 no . .
C26 C27 H27 117.835 no . .
C28 C27 H27 117.838 no . .
C15 C28 H28 119.991 no . .
C27 C28 H28 119.986 no . .

loop_
_geom_bond_atom_site_label_1
_geom_bond_atom_site_label_2
_geom_bond_distance
_geom_bond_publ_flag
_geom_bond_site_symmetry_2
Rh1 Rh1 2.4105(7) yes 2_656
Rh1 O1 2.042(3) yes .
Rh1 O2 2.038(3) yes 2_656
Rh1 O3 2.036(3) yes .
Rh1 O4 2.038(3) yes 2_656
Rh1 N1 2.187(5) yes .
Rh2 Rh2 2.4102(7) yes 2_667
Rh2 O5 2.028(3) yes .
Rh2 O6 2.038(3) yes 2_667
Rh2 O7 2.037(3) yes .
Rh2 O8 2.033(3) yes 2_667
Rh2 N2 2.195(5) yes .
F1 C2 1.269(9) yes .
F2 C2 1.294(8) yes .
F3 C2 1.291(8) yes .
F4 C4 1.314(7) yes .
F5 C4 1.301(7) yes .
F6 C4 1.258(9) yes .
F7 C6 1.321(8) yes .
F8 C6 1.285(8) yes .
F9 C6 1.281(11) yes .
F10 C8 1.321(7) yes .
F11 C8 1.315(6) yes .
F12 C8 1.317(7) yes .
O1 C1 1.235(7) yes .
O2 C1 1.241(7) yes .
O3 C3 1.247(7) yes .
O4 C3 1.254(7) yes .
O5 C5 1.243(7) yes .
O6 C5 1.265(8) yes .
O7 C7 1.268(7) yes .
O8 C7 1.246(6) yes .
N1 C9 1.120(7) yes .
N2 C11 1.129(7) yes .
C1 C2 1.549(8) yes .
C3 C4 1.542(8) yes .
C5 C6 1.541(8) yes .
C7 C8 1.524(7) yes .
C9 C10 1.434(7) yes .
C10 C11 1.440(8) yes .
C10 C12 1.385(6) yes .
C12 C13 1.453(7) yes .
C12 C14 1.410(7) yes 2_657
C13 C14 1.330(6) yes .
C15 C16 1.382(14) yes .
C15 C28 1.355(18) yes .
C16 C17 1.430(11) yes .
C17 C18 1.398(11) yes .
C17 C26 1.468(12) yes .
C18 C19 1.405(11) yes .
C19 C20 1.413(13) yes .
C19 C24 1.456(14) yes .
C20 C21 1.318(19) yes .
C21 C22 1.37(2) yes .
C22 C23 1.441(19) yes .
C23 C24 1.382(11) yes .
C24 C25 1.364(12) yes .
C25 C26 1.362(10) yes .
C26 C27 1.417(11) yes .
C27 C28 1.318(15) yes .
C13 H13 0.950 no .
C14 H14 0.950 no .
C15 H15 0.950 no .
C16 H16 0.950 no .
C18 H18 0.950 no .
C20 H20 0.950 no .
C21 H21 0.950 no .
C22 H22 0.950 no .
C23 H23 0.950 no .
C25 H25 0.950 no .
C27 H27 0.950 no .
C28 H28 0.950 no .

loop_
_geom_contact_atom_site_label_1
_geom_contact_atom_site_label_2
_geom_contact_distance
_geom_contact_publ_flag
_geom_contact_site_symmetry_2
F1 O1 2.623(6) no .
F1 O2 3.405(7) no .
F2 O1 3.387(6) no .
F2 O2 2.655(6) no .
F3 O1 3.026(7) no .
F3 O2 3.020(7) no .
F4 O3 2.909(6) no .
F4 O4 3.064(6) no .
F5 O3 2.656(5) no .
F5 O4 3.386(5) no .
F6 O3 3.421(7) no .
F6 O4 2.604(6) no .
F7 O5 3.230(5) no .
F7 O6 2.848(6) no .
F8 O5 3.310(5) no .
F8 O6 2.746(5) no .
F9 O5 2.588(6) no .
F9 O6 3.462(8) no .
F10 O7 2.681(5) no .
F10 O8 3.393(5) no .
F11 O7 3.462(5) no .
F11 O8 2.607(5) no .
F11 C13 3.439(7) no 2_667
F11 C14 3.341(6) no 2_667
F12 O7 2.909(6) no .
F12 O8 3.088(5) no .
O1 C3 3.405(6) no .
O1 C3 3.539(6) no 2_656
O2 C3 3.419(6) no .
O2 C3 3.518(7) no 2_656
O3 C1 3.385(6) no .
O3 C1 3.515(6) no 2_656
O4 C1 3.400(6) no .
O4 C1 3.522(7) no 2_656
O5 C7 3.517(7) no .
O5 C7 3.420(6) no 2_667
O6 C7 3.490(6) no .
O6 C7 3.441(5) no 2_667
O7 C5 3.488(6) no .
O7 C5 3.453(6) no 2_667
O8 C5 3.510(7) no .
O8 C5 3.426(5) no 2_667
O8 C11 3.494(7) no 2_667
O8 C13 3.592(6) no 2_667
N1 C11 3.489(8) no .
N1 C12 3.449(6) no .
N1 C14 3.514(6) no 2_657
N2 C9 3.498(7) no .
N2 C12 3.479(6) no .
N2 C13 3.557(6) no .
C1 C3 3.525(6) no .
C5 C7 3.592(6) no 2_667
C9 C14 2.843(6) no 2_657
C11 C13 2.881(6) no .
C12 C12 2.801(6) no 2_657
C13 C13 2.784(8) no 2_657
C14 C14 2.804(8) no 2_657
C15 C26 2.795(12) no .
C16 C27 2.768(16) no .
C17 C24 2.822(11) no .
C17 C28 2.800(13) no .
C18 C25 2.817(13) no .
C19 C22 2.671(15) no .
C19 C26 2.814(11) no .
C20 C23 2.866(19) no .
C21 C24 2.838(16) no .
F1 F10 3.477(7) no 2_666
F2 F4 2.989(7) no 2_556
F2 F10 3.500(7) no 2_666
F2 F11 3.504(6) no 2_666
F2 F12 3.037(7) no 2_666
F2 C8 3.585(7) no 2_666
F3 F3 3.267(10) no 2_556
F4 F2 2.989(7) no 2_556
F4 F8 2.859(6) no 1_545
F5 F8 3.063(6) no 1_545
F5 F10 3.157(5) no 1_545
F5 F11 3.035(6) no 1_545
F5 O6 3.384(5) no 1_545
F5 O8 3.150(5) no 1_545
F5 C5 3.368(7) no 1_545
F5 C7 3.044(6) no 1_545
F5 C8 3.218(7) no 1_545
F6 F8 3.352(8) no 1_545
F6 F9 3.436(9) no 1_545
F6 F10 3.337(8) no 1_545
F7 F7 2.926(8) no 2_567
F7 F12 3.290(6) no 1_455
F8 F4 2.859(6) no 1_565
F8 F5 3.063(6) no 1_565
F8 F6 3.352(8) no 1_565
F8 F12 3.449(7) no 1_455
F8 C4 3.298(8) no 1_565
F8 C18 3.370(9) no 2_567
F9 F6 3.436(9) no 1_565
F9 F12 2.824(6) no 1_455
F10 F1 3.477(7) no 2_666
F10 F2 3.500(7) no 2_666
F10 F5 3.157(5) no 1_565
F10 F6 3.337(8) no 1_565
F10 O1 3.482(5) no 2_666
F10 O2 3.568(5) no 2_666
F10 O3 3.438(5) no 1_565
F10 O4 3.324(5) no 1_565
F10 C1 3.290(6) no 2_666
F10 C3 3.077(6) no 1_565
F10 C4 3.335(7) no 1_565
F11 F2 3.504(6) no 2_666
F11 F5 3.035(6) no 1_565
F11 O2 3.453(5) no 2_666
F11 O3 3.263(5) no 1_565
F11 C18 3.484(10) no 2_667
F12 F2 3.037(7) no 2_666
F12 F7 3.290(6) no 1_655
F12 F8 3.449(7) no 1_655
F12 F9 2.824(6) no 1_655
F12 C6 3.415(8) no 1_655
O1 F10 3.482(5) no 2_666
O1 C28 3.523(12) no .
O2 F10 3.568(5) no 2_666
O2 F11 3.453(5) no 2_666
O3 F10 3.438(5) no 1_545
O3 F11 3.263(5) no 1_545
O4 F10 3.324(5) no 1_545
O6 F5 3.384(5) no 1_565
O8 F5 3.150(5) no 1_565
N1 C21 3.488(12) no 2_657
N1 C28 3.489(9) no .
C1 F10 3.290(6) no 2_666
C3 F10 3.077(6) no 1_545
C4 F8 3.298(8) no 1_545
C4 F10 3.335(7) no 1_545
C5 F5 3.368(7) no 1_565
C6 F12 3.415(8) no 1_455
C7 F5 3.044(6) no 1_565
C8 F2 3.585(7) no 2_666
C8 F5 3.218(7) no 1_565
C9 C21 3.299(12) no 2_657
C9 C22 3.507(12) no 2_657
C9 C27 3.519(9) no .
C9 C28 3.275(9) no .
C10 C15 3.419(8) no .
C10 C16 3.540(9) no .
C10 C22 3.361(10) no 2_657
C10 C23 3.420(9) no 2_657
C10 C28 3.523(10) no .
C11 C15 3.474(10) no .
C11 C16 3.499(9) no .
C11 C22 3.432(10) no 2_657
C11 C23 3.360(8) no 2_657
C12 C17 3.416(7) no .
C12 C19 3.486(7) no 2_657
C12 C24 3.347(8) no 2_657
C12 C26 3.424(8) no .
C13 C17 3.457(8) no .
C13 C18 3.445(8) no .
C13 C24 3.445(8) no 2_657
C13 C25 3.359(7) no 2_657
C14 C18 3.527(7) no .
C14 C19 3.395(8) no .
C14 C25 3.425(8) no 2_657
C14 C26 3.363(7) no 2_657
C15 C10 3.419(8) no .
C15 C11 3.474(10) no .
C16 C10 3.540(9) no .
C16 C11 3.499(9) no .
C17 C12 3.416(7) no .
C17 C13 3.457(8) no .
C17 C23 3.408(10) no 2_557
C18 F8 3.370(9) no 2_567
C18 F11 3.484(10) no 2_667
C18 C13 3.445(8) no .
C18 C14 3.527(7) no .
C19 C12 3.486(7) no 2_657
C19 C14 3.395(8) no .
C19 C25 3.361(9) no 2_557
C21 N1 3.488(12) no 2_657
C21 C9 3.299(12) no 2_657
C21 C27 3.498(14) no 2_557
C22 C9 3.507(12) no 2_657
C22 C10 3.361(10) no 2_657
C22 C11 3.432(10) no 2_657
C22 C26 3.443(11) no 2_557
C22 C27 3.453(11) no 2_557
C23 C10 3.420(9) no 2_657
C23 C11 3.360(8) no 2_657
C23 C17 3.408(10) no 2_557
C23 C26 3.430(9) no 2_557
C24 C12 3.347(8) no 2_657
C24 C13 3.445(8) no 2_657
C24 C24 3.437(9) no 2_557
C24 C25 3.389(8) no 2_557
C25 C13 3.359(7) no 2_657
C25 C14 3.425(8) no 2_657
C25 C19 3.361(9) no 2_557
C25 C24 3.389(8) no 2_557
C26 C12 3.424(8) no .
C26 C14 3.363(7) no 2_657
C26 C22 3.443(11) no 2_557
C26 C23 3.430(9) no 2_557
C27 C9 3.519(9) no .
C27 C21 3.498(14) no 2_557
C27 C22 3.453(11) no 2_557
C28 O1 3.523(12) no .
C28 N1 3.489(9) no .
C28 C9 3.275(9) no .
C28 C10 3.523(10) no .
F5 H13 3.3567 no 2_657
F5 H14 3.4289 no 2_657
F11 H13 2.9264 no 2_667
F11 H14 2.7334 no 2_667
O3 H14 2.9847 no 2_657
O8 H13 2.6634 no 2_667
N1 H14 2.9040 no 2_657
N2 H13 2.9556 no .
C7 H13 3.5826 no 2_667
C9 H14 2.5086 no 2_657
C10 H13 2.6545 no .
C10 H14 2.6191 no 2_657
C11 H13 2.5549 no .
C12 H13 3.2424 no 2_657
C12 H14 3.2825 no .
C13 H14 3.3198 no 2_657
C14 H13 3.3138 no 2_657
C15 H27 3.1627 no .
C16 H18 2.6653 no .
C16 H28 3.2554 no .
C17 H15 3.2712 no .
C17 H25 3.3062 no .
C17 H27 3.3005 no .
C18 H16 2.6897 no .
C18 H20 2.6013 no .
C19 H21 3.2358 no .
C19 H23 3.3275 no .
C19 H25 3.2950 no .
C20 H18 2.5974 no .
C20 H22 3.1426 no .
C21 H23 3.3681 no .
C22 H20 3.1739 no .
C23 H21 3.3637 no .
C23 H25 2.5688 no .
C24 H18 3.3305 no .
C24 H20 3.3594 no .
C24 H22 3.2155 no .
C25 H23 2.6393 no .
C25 H27 2.6532 no .
C26 H16 3.3636 no .
C26 H18 3.3316 no .
C26 H28 3.2690 no .
C27 H15 3.1614 no .
C27 H25 2.6514 no .
C28 H16 3.2570 no .
H13 H14 2.2672 no .
H15 H16 2.3228 no .
H15 H28 2.2833 no .
H16 H18 2.5304 no .
H18 H20 2.4110 no .
H20 H21 2.2811 no .
H21 H22 2.2809 no .
H22 H23 2.3805 no .
H23 H25 2.4536 no .
H25 H27 2.4903 no .
H27 H28 2.2370 no .
F1 H28 3.0942 no .
F2 H20 2.7357 no 1_554
F3 H21 3.1686 no 2_557
F4 H20 3.4521 no 2_557
F4 H25 3.2106 no .
F4 H27 2.9827 no .
F5 H25 3.0953 no .
F5 H27 3.5992 no .
F7 H16 2.9047 no 2_567
F7 H18 3.0890 no 2_567
F8 H18 2.7248 no 2_567
F8 H20 3.4753 no 2_567
F8 H23 3.2401 no 1_565
F8 H25 3.2124 no 1_565
F11 H18 2.8737 no 2_667
F11 H20 3.1249 no 2_667
F12 H18 3.2601 no 2_667
O1 H27 3.3947 no .
O1 H28 2.7388 no .
O2 H20 3.1824 no 1_554
O2 H21 3.4306 no 1_554
O3 H27 2.9418 no .
O5 H16 3.3963 no .
O6 H23 2.9705 no 1_565
O8 H16 3.5595 no 2_667
N1 H21 3.3240 no 2_657
N1 H28 3.2962 no .
N2 H23 3.4582 no 2_657
C1 H28 3.5953 no .
C3 H27 3.5585 no .
C4 H27 3.5919 no .
C6 H18 3.4762 no 2_567
C8 H18 3.5667 no 2_667
C9 H21 3.4198 no 2_657
C9 H28 3.3703 no .
C11 H15 3.5224 no .
C11 H16 3.5789 no .
C11 H22 3.4539 no 2_657
C11 H23 3.3639 no 2_657
C13 H25 3.5093 no 2_657
C17 H23 3.3517 no 2_557
C18 H13 3.5668 no .
C18 H23 3.4488 no 2_557
C18 H25 3.5621 no 2_557
C19 H14 3.5438 no .
C19 H25 3.2633 no 2_557
C20 H14 3.5515 no .
C20 H25 3.4080 no 2_557
C21 H27 3.4355 no 2_557
C25 H13 3.5444 no 2_657
C26 H14 3.5283 no 2_657
C27 H14 3.4567 no 2_657
C27 H22 3.5590 no 2_557
C28 H22 3.4922 no 2_557
H13 C18 3.5668 no .
H13 C25 3.5444 no 2_657
H13 H18 3.5858 no .
H13 H25 3.4530 no 2_657
H14 C19 3.5438 no .
H14 C20 3.5515 no .
H14 C26 3.5283 no 2_657
H14 C27 3.4567 no 2_657
H14 H27 3.3846 no 2_657
H15 C11 3.5224 no .
H16 F7 2.9047 no 2_567
H16 O5 3.3963 no .
H16 O8 3.5595 no 2_667
H16 C11 3.5789 no .
H18 F7 3.0890 no 2_567
H18 F8 2.7248 no 2_567
H18 F11 2.8737 no 2_667
H18 F12 3.2601 no 2_667
H18 C6 3.4762 no 2_567
H18 C8 3.5667 no 2_667
H18 H13 3.5858 no .
H20 F2 2.7357 no 1_556
H20 F4 3.4521 no 2_557
H20 F8 3.4753 no 2_567
H20 F11 3.1249 no 2_667
H20 O2 3.1824 no 1_556
H21 F3 3.1686 no 2_557
H21 O2 3.4306 no 1_556
H21 N1 3.3240 no 2_657
H21 C9 3.4198 no 2_657
H21 H27 3.4715 no 2_557
H22 C11 3.4539 no 2_657
H22 C27 3.5590 no 2_557
H22 C28 3.4922 no 2_557
H23 F8 3.2401 no 1_545
H23 O6 2.9705 no 1_545
H23 N2 3.4582 no 2_657
H23 C11 3.3639 no 2_657
H23 C17 3.3517 no 2_557
H23 C18 3.4488 no 2_557
H25 F4 3.2106 no .
H25 F5 3.0953 no .
H25 F8 3.2124 no 1_545
H25 C13 3.5093 no 2_657
H25 C18 3.5621 no 2_557
H25 C19 3.2633 no 2_557
H25 C20 3.4080 no 2_557
H25 H13 3.4530 no 2_657
H27 F4 2.9827 no .
H27 F5 3.5992 no .
H27 O1 3.3947 no .
H27 O3 2.9418 no .
H27 C3 3.5585 no .
H27 C4 3.5919 no .
H27 C21 3.4355 no 2_557
H27 H14 3.3846 no 2_657
H27 H21 3.4715 no 2_557
H28 F1 3.0942 no .
H28 O1 2.7388 no .
H28 N1 3.2962 no .
H28 C1 3.5953 no .
H28 C9 3.3703 no .

loop_
_platon_squeeze_void_nr
_platon_squeeze_void_average_x
_platon_squeeze_void_average_y
_platon_squeeze_void_average_z
_platon_squeeze_void_volume
_platon_squeeze_void_count_electrons
_platon_squeeze_void_content
1 -0.053 0.500 0.500 468 38 ' '
